data_2232406
loop_
_publ_author_name
'Zhu, Bei-Bei'
'Shi, Yao-Cheng'
'Shen, Wen-Bin'
'Li, Qian-Kun'

_publ_section_title
;
 1,1'-Bis(1-acetyl-5-methyl-1<i>H</i>-pyrazol-3-yl)ferrocene
;
_journal_coeditor_code NG5240
_journal_issue 11
_journal_name_full 'Acta Crystallographica Section E'
_journal_page_first m1533
_journal_paper_doi 10.1107/S1600536811041924
_journal_volume 67
_journal_year 2011
_chemical_formula_iupac '[Fe (C11 H11 N2 O)2]'
_chemical_formula_moiety 'C22 H22 Fe N4 O2'
_chemical_formula_sum 'C22 H22 Fe N4 O2'
_chemical_formula_weight 430.29
_chemical_name_systematic
;
1,1'-Bis(1-acetyl-5-methyl-1<i>H</i>-pyrazol-3-yl)ferrocene
;
_space_group_IT_number 14
_symmetry_cell_setting monoclinic
_symmetry_space_group_name_Hall '-P 2yn'
_symmetry_space_group_name_H-M 'P 1 21/n 1'
_atom_sites_solution_hydrogens geom
_atom_sites_solution_primary direct
_atom_sites_solution_secondary difmap
_audit_creation_method SHELXL-97
_cell_angle_alpha 90.00
_cell_angle_beta 90.492(16)
_cell_angle_gamma 90.00
_cell_formula_units_Z 8
_cell_length_a 10.9021(19)
_cell_length_b 12.7992(16)
_cell_length_c 27.9421(14)
_cell_measurement_reflns_used 25
_cell_measurement_temperature 295
_cell_measurement_theta_max 15
_cell_measurement_theta_min 9
_cell_volume 3898.8(9)
_computing_cell_refinement 'CAD-4 Software (Enraf--Nonius, 1989)'
_computing_data_collection 'CAD-4 Software (Enraf--Nonius, 1989)'
_computing_data_reduction 'XCAD4 (Harms & Wocadlo, 1995)'
_computing_molecular_graphics 'PLATON (Spek, 2009) and WinGX (Farrugia, 1999)'
_computing_publication_material 'publCIF (Westrip, 2010)'
_computing_structure_refinement 'SHELXTL (Sheldrick, 2008)'
_computing_structure_solution 'SIR2004 (Burla <i>et al.</i>, 2005)'
_diffrn_ambient_temperature 295
_diffrn_measured_fraction_theta_full 0.999
_diffrn_measured_fraction_theta_max 0.999
_diffrn_measurement_device_type 'Enraf--Nonius CAD-4'
_diffrn_measurement_method \w/2\q
_diffrn_radiation_monochromator graphite
_diffrn_radiation_source 'fine-focus sealed tube'
_diffrn_radiation_type MoK\a
_diffrn_radiation_wavelength 0.71073
_diffrn_reflns_av_R_equivalents 0.0321
_diffrn_reflns_av_sigmaI/netI 0.0989
_diffrn_reflns_limit_h_max 13
_diffrn_reflns_limit_h_min 0
_diffrn_reflns_limit_k_max 15
_diffrn_reflns_limit_k_min 0
_diffrn_reflns_limit_l_max 34
_diffrn_reflns_limit_l_min -34
_diffrn_reflns_number 8056
_diffrn_reflns_theta_full 25.97
_diffrn_reflns_theta_max 25.97
_diffrn_reflns_theta_min 1.46
_diffrn_standards_decay_% 0
_diffrn_standards_interval_count 200
_diffrn_standards_interval_time 120
_diffrn_standards_number 3
_exptl_absorpt_coefficient_mu 0.800
_exptl_absorpt_correction_T_max 0.907
_exptl_absorpt_correction_T_min 0.832
_exptl_absorpt_correction_type psi-scan
_exptl_absorpt_process_details '(North <i>et al.</i>, 1968)'
_exptl_crystal_colour Red
_exptl_crystal_density_diffrn 1.466
_exptl_crystal_density_method 'not measured'
_exptl_crystal_description Prism
_exptl_crystal_F_000 1792
_exptl_crystal_size_max 0.22
_exptl_crystal_size_mid 0.18
_exptl_crystal_size_min 0.11
_refine_diff_density_max 1.313
_refine_diff_density_min -0.341
_refine_ls_extinction_method none
_refine_ls_goodness_of_fit_ref 1.071
_refine_ls_hydrogen_treatment constr
_refine_ls_matrix_type full
_refine_ls_number_parameters 529
_refine_ls_number_reflns 7639
_refine_ls_number_restraints 0
_refine_ls_restrained_S_all 1.071
_refine_ls_R_factor_all 0.1574
_refine_ls_R_factor_gt 0.0770
_refine_ls_shift/su_max 0.001
_refine_ls_shift/su_mean 0.000
_refine_ls_structure_factor_coef Fsqd
_refine_ls_weighting_details 'calc w=1/[\s^2^(Fo^2^)+(0.0355P)^2^+7.7275P] where P=(Fo^2^+2Fc^2^)/3'
_refine_ls_weighting_scheme calc
_refine_ls_wR_factor_gt 0.1309
_refine_ls_wR_factor_ref 0.1596
_reflns_number_gt 4199
_reflns_number_total 7639
_reflns_threshold_expression I>2\s(I)
_cod_data_source_file ng5240.cif
_cod_data_source_block I
_cod_original_sg_symbol_H-M 'P 21/n'
_cod_database_code 2232406
_cod_database_fobs_code 2232406

loop_
_symmetry_equiv_pos_as_xyz
'x, y, z'
'-x+1/2, y+1/2, -z+1/2'
'-x, -y, -z'
'x-1/2, -y-1/2, z-1/2'

loop_
_atom_site_type_symbol
_atom_site_label
_atom_site_fract_x
_atom_site_fract_y
_atom_site_fract_z
_atom_site_U_iso_or_equiv
_atom_site_adp_type
_atom_site_calc_flag
_atom_site_refinement_flags
_atom_site_occupancy
_atom_site_symmetry_multiplicity
C C1 0.8011(6) 0.9723(5) 0.5909(3) 0.065(2) Uani d . 1 1
H H1A 0.8593 1.0224 0.5793 0.097 Uiso calc R 1 1
H H1B 0.7794 0.9895 0.6232 0.097 Uiso calc R 1 1
H H1C 0.7289 0.9737 0.5710 0.097 Uiso calc R 1 1
C C2 0.8563(6) 0.8661(6) 0.5897(2) 0.0541(19) Uani d . 1 1
C C3 0.9242(5) 0.6313(5) 0.5988(2) 0.0502(18) Uani d . 1 1
H H3A 0.9838 0.6865 0.5975 0.075 Uiso calc PR 0.50 1
H H3B 0.9353 0.5851 0.5721 0.075 Uiso calc PR 0.50 1
H H3C 0.9346 0.5931 0.6281 0.075 Uiso calc PR 0.50 1
H H3D 0.9187 0.5566 0.6010 0.075 Uiso calc PR 0.50 1
H H3E 0.9672 0.6580 0.6263 0.075 Uiso calc PR 0.50 1
H H3F 0.9678 0.6500 0.5704 0.075 Uiso calc PR 0.50 1
C C4 0.7984(5) 0.6769(5) 0.5968(2) 0.0397(16) Uani d . 1 1
C C5 0.6872(5) 0.6302(5) 0.5976(2) 0.0387(15) Uani d . 1 1
H H5 0.6720 0.5589 0.6002 0.046 Uiso calc R 1 1
C C6 0.5983(5) 0.7103(5) 0.5939(2) 0.0373(15) Uani d . 1 1
C C7 0.4634(5) 0.7007(5) 0.5925(2) 0.0383(14) Uani d . 1 1
C C8 0.3962(5) 0.6047(5) 0.5905(2) 0.0385(15) Uani d . 1 1
H H8 0.4299 0.5379 0.5908 0.046 Uiso calc R 1 1
C C9 0.2693(6) 0.6291(5) 0.5881(2) 0.0431(16) Uani d . 1 1
H H9 0.2052 0.5813 0.5862 0.052 Uiso calc R 1 1
C C10 0.2576(6) 0.7397(5) 0.5891(2) 0.0461(18) Uani d . 1 1
H H10 0.1846 0.7772 0.5884 0.055 Uiso calc R 1 1
C C11 0.3773(6) 0.7823(5) 0.5911(2) 0.0452(17) Uani d . 1 1
H H11 0.3960 0.8532 0.5915 0.054 Uiso calc R 1 1
C C12 0.4054(5) 0.6172(5) 0.4699(2) 0.0394(15) Uani d . 1 1
H H12 0.4399 0.5508 0.4684 0.047 Uiso calc R 1 1
C C13 0.2787(6) 0.6403(6) 0.4697(2) 0.0451(17) Uani d . 1 1
H H13 0.2153 0.5918 0.4677 0.054 Uiso calc R 1 1
C C14 0.2649(6) 0.7509(6) 0.4729(2) 0.0513(19) Uani d . 1 1
H H14 0.1914 0.7877 0.4734 0.062 Uiso calc R 1 1
C C15 0.3853(6) 0.7943(5) 0.4752(2) 0.0469(16) Uani d . 1 1
H H15 0.4040 0.8649 0.4778 0.056 Uiso calc R 1 1
C C16 0.4709(5) 0.7125(5) 0.4728(2) 0.0383(15) Uani d . 1 1
C C17 0.6063(5) 0.7234(5) 0.4717(2) 0.0351(15) Uani d . 1 1
C C18 0.6946(5) 0.6416(5) 0.4709(2) 0.0353(14) Uani d . 1 1
H H18 0.6790 0.5702 0.4726 0.042 Uiso calc R 1 1
C C19 0.8060(5) 0.6879(5) 0.4672(2) 0.0393(15) Uani d . 1 1
C C20 0.9288(5) 0.6398(5) 0.4641(2) 0.0546(19) Uani d . 1 1
H H20A 0.9592 0.6472 0.4322 0.082 Uiso calc R 1 1
H H20B 0.9234 0.5669 0.4721 0.082 Uiso calc R 1 1
H H20C 0.9838 0.6739 0.4862 0.082 Uiso calc R 1 1
C C21 0.8154(6) 0.9840(5) 0.4578(3) 0.068(2) Uani d . 1 1
H H21A 0.8807 1.0334 0.4623 0.102 Uiso calc R 1 1
H H21B 0.7563 0.9922 0.4827 0.102 Uiso calc R 1 1
H H21C 0.7766 0.9959 0.4273 0.102 Uiso calc R 1 1
C C22 0.8660(6) 0.8763(6) 0.4592(2) 0.0537(19) Uani d . 1 1
C C23 1.0519(6) 0.5653(5) 0.8634(3) 0.063(2) Uani d . 1 1
H H23A 1.1143 0.5126 0.8618 0.095 Uiso calc R 1 1
H H23B 0.9902 0.5518 0.8394 0.095 Uiso calc R 1 1
H H23C 1.0152 0.5642 0.8945 0.095 Uiso calc R 1 1
C C24 1.1073(6) 0.6692(5) 0.8548(2) 0.0426(16) Uani d . 1 1
C C25 1.1744(5) 0.8998(5) 0.8297(2) 0.0472(17) Uani d . 1 1
H H25A 1.2346 0.8470 0.8365 0.071 Uiso calc PR 0.50 1
H H25B 1.1847 0.9569 0.8516 0.071 Uiso calc PR 0.50 1
H H25C 1.1845 0.9245 0.7975 0.071 Uiso calc PR 0.50 1
H H25D 1.1679 0.9719 0.8206 0.071 Uiso calc PR 0.50 1
H H25E 1.2178 0.8620 0.8054 0.071 Uiso calc PR 0.50 1
H H25F 1.2180 0.8944 0.8595 0.071 Uiso calc PR 0.50 1
C C26 1.0483(5) 0.8544(5) 0.8350(2) 0.0358(14) Uani d . 1 1
C C27 0.9378(5) 0.9004(5) 0.8290(2) 0.0383(15) Uani d . 1 1
H H27 0.9229 0.9696 0.8206 0.046 Uiso calc R 1 1
C C28 0.8491(5) 0.8219(5) 0.8380(2) 0.0371(15) Uani d . 1 1
C C29 0.7148(5) 0.8317(4) 0.8354(2) 0.0324(14) Uani d . 1 1
C C30 0.6269(6) 0.7532(5) 0.8464(2) 0.0414(16) Uani d . 1 1
H H30 0.6441 0.6860 0.8573 0.050 Uiso calc R 1 1
C C31 0.5087(5) 0.7954(6) 0.8378(2) 0.0441(16) Uani d . 1 1
H H31 0.4349 0.7600 0.8416 0.053 Uiso calc R 1 1
C C32 0.5208(5) 0.8981(5) 0.8227(2) 0.0506(18) Uani d . 1 1
H H32 0.4569 0.9437 0.8154 0.061 Uiso calc R 1 1
C C33 0.6473(5) 0.9213(5) 0.8205(2) 0.0447(16) Uani d . 1 1
H H33 0.6809 0.9846 0.8108 0.054 Uiso calc R 1 1
C C34 0.6473(6) 0.6749(6) 0.7340(2) 0.058(2) Uani d . 1 1
H H34 0.6752 0.6101 0.7445 0.069 Uiso calc R 1 1
C C35 0.5229(6) 0.7049(8) 0.7279(3) 0.067(2) Uani d . 1 1
H H35 0.4553 0.6626 0.7337 0.080 Uiso calc R 1 1
C C36 0.5186(6) 0.8063(8) 0.7119(2) 0.071(3) Uani d . 1 1
H H36 0.4475 0.8437 0.7049 0.085 Uiso calc R 1 1
C C37 0.6403(6) 0.8447(7) 0.7078(2) 0.061(2) Uani d . 1 1
H H37 0.6631 0.9114 0.6982 0.073 Uiso calc R 1 1
C C38 0.7212(6) 0.7613(6) 0.7214(2) 0.0472(19) Uani d . 1 1
C C39 0.8554(6) 0.7657(6) 0.7200(2) 0.0454(18) Uani d . 1 1
C C40 0.9398(5) 0.6853(5) 0.7321(2) 0.0441(16) Uani d . 1 1
H H40 0.9217 0.6190 0.7437 0.053 Uiso calc R 1 1
C C41 1.0522(6) 0.7254(6) 0.7234(2) 0.0482(18) Uani d . 1 1
C C42 1.1760(6) 0.6738(6) 0.7281(3) 0.066(2) Uani d . 1 1
H H42A 1.2159 0.6742 0.6976 0.099 Uiso calc R 1 1
H H42B 1.1657 0.6030 0.7386 0.099 Uiso calc R 1 1
H H42C 1.2251 0.7113 0.7510 0.099 Uiso calc R 1 1
C C43 1.0738(6) 1.0046(6) 0.6782(3) 0.070(2) Uani d . 1 1
H H43A 1.1400 1.0540 0.6766 0.106 Uiso calc R 1 1
H H43B 1.0128 1.0299 0.6999 0.106 Uiso calc R 1 1
H H43C 1.0379 0.9960 0.6470 0.106 Uiso calc R 1 1
C C44 1.1211(6) 0.9032(6) 0.6954(2) 0.055(2) Uani d . 1 1
Fe Fe1 0.35856(7) 0.69453(7) 0.53118(3) 0.0321(2) Uani d . 1 1
Fe Fe2 0.60796(7) 0.79888(8) 0.77673(3) 0.0371(2) Uani d . 1 1
N N1 0.7739(5) 0.7822(4) 0.59283(18) 0.0423(13) Uani d . 1 1
N N2 0.6486(4) 0.8042(4) 0.59141(17) 0.0405(12) Uani d . 1 1
N N3 0.7822(4) 0.7929(4) 0.46589(17) 0.0413(13) Uani d . 1 1
N N4 0.6573(4) 0.8160(4) 0.46824(18) 0.0455(13) Uani d . 1 1
N N5 1.0245(5) 0.7520(4) 0.84742(18) 0.0368(12) Uani d . 1 1
N N6 0.9003(4) 0.7320(4) 0.84904(17) 0.0333(12) Uani d . 1 1
N N7 1.0347(4) 0.8261(5) 0.70783(17) 0.0443(14) Uani d . 1 1
N N8 0.9118(4) 0.8515(5) 0.70534(18) 0.0478(14) Uani d . 1 1
O O1 0.9643(4) 0.8490(4) 0.5868(2) 0.0741(16) Uani d . 1 1
O O2 0.9741(4) 0.8544(4) 0.4551(2) 0.0821(18) Uani d . 1 1
O O3 1.2166(4) 0.6856(4) 0.85421(17) 0.0568(13) Uani d . 1 1
O O4 1.2289(4) 0.8845(5) 0.7002(2) 0.0858(18) Uani d . 1 1

loop_
_atom_site_aniso_label
_atom_site_aniso_U_11
_atom_site_aniso_U_22
_atom_site_aniso_U_33
_atom_site_aniso_U_12
_atom_site_aniso_U_13
_atom_site_aniso_U_23
C1 0.048(4) 0.049(5) 0.097(6) -0.016(4) 0.002(4) 0.014(4)
C2 0.040(4) 0.073(5) 0.050(4) -0.013(4) 0.004(3) 0.003(4)
C3 0.029(3) 0.064(5) 0.058(4) 0.003(3) -0.001(3) -0.005(4)
C4 0.032(3) 0.052(5) 0.035(3) 0.002(3) -0.004(3) -0.008(3)
C5 0.032(3) 0.042(4) 0.041(4) -0.006(3) 0.000(3) -0.005(3)
C6 0.027(3) 0.049(4) 0.036(3) -0.005(3) -0.001(2) -0.006(3)
C7 0.033(3) 0.045(4) 0.037(3) -0.001(3) -0.003(3) -0.003(3)
C8 0.037(3) 0.038(4) 0.041(4) -0.003(3) 0.001(3) 0.002(3)
C9 0.039(4) 0.047(4) 0.044(4) -0.005(3) 0.004(3) 0.006(3)
C10 0.031(4) 0.057(5) 0.050(4) 0.005(3) 0.005(3) -0.009(3)
C11 0.046(4) 0.041(4) 0.049(4) 0.002(3) 0.006(3) -0.013(3)
C12 0.033(3) 0.044(4) 0.041(4) 0.001(3) -0.003(3) -0.009(3)
C13 0.036(4) 0.061(5) 0.039(4) -0.007(3) -0.007(3) -0.006(3)
C14 0.029(4) 0.071(5) 0.054(5) 0.006(3) -0.006(3) 0.012(4)
C15 0.041(4) 0.044(4) 0.056(4) 0.001(3) 0.002(3) 0.011(4)
C16 0.026(3) 0.047(4) 0.042(4) -0.005(3) 0.005(3) 0.006(3)
C17 0.032(4) 0.041(4) 0.032(3) -0.005(3) 0.004(3) 0.001(3)
C18 0.030(3) 0.034(3) 0.042(4) 0.002(3) -0.002(3) -0.001(3)
C19 0.029(3) 0.053(4) 0.035(3) 0.001(3) 0.002(2) 0.002(3)
C20 0.038(4) 0.063(5) 0.063(5) 0.009(3) 0.003(3) 0.009(4)
C21 0.054(5) 0.043(4) 0.107(7) -0.016(4) 0.024(4) -0.004(4)
C22 0.041(4) 0.061(5) 0.059(5) -0.018(4) 0.009(3) 0.003(4)
C23 0.046(4) 0.043(4) 0.100(6) 0.007(3) -0.009(4) 0.007(4)
C24 0.036(4) 0.049(4) 0.043(4) 0.012(3) -0.004(3) 0.000(3)
C25 0.033(3) 0.049(4) 0.060(4) -0.006(3) 0.004(3) -0.008(3)
C26 0.036(3) 0.039(4) 0.032(3) -0.001(3) -0.002(3) -0.008(3)
C27 0.039(4) 0.033(4) 0.043(4) 0.002(3) -0.002(3) -0.005(3)
C28 0.027(3) 0.050(4) 0.035(3) 0.004(3) -0.004(3) -0.004(3)
C29 0.028(3) 0.035(4) 0.035(3) -0.005(3) 0.001(2) -0.006(3)
C30 0.037(4) 0.048(4) 0.039(4) 0.001(3) 0.001(3) 0.006(3)
C31 0.021(3) 0.065(5) 0.047(4) -0.004(3) 0.012(3) -0.001(4)
C32 0.027(3) 0.051(4) 0.074(5) 0.012(3) 0.004(3) -0.002(4)
C33 0.030(3) 0.036(4) 0.068(5) 0.008(3) 0.006(3) 0.008(3)
C34 0.038(4) 0.083(6) 0.052(4) -0.013(4) 0.008(3) -0.025(4)
C35 0.028(4) 0.120(7) 0.053(5) -0.028(5) 0.002(3) -0.026(5)
C36 0.029(4) 0.142(9) 0.041(4) 0.002(5) -0.009(3) 0.010(5)
C37 0.035(4) 0.108(7) 0.039(4) -0.004(4) -0.004(3) 0.023(4)
C38 0.027(4) 0.083(5) 0.032(4) -0.009(3) 0.004(3) -0.006(3)
C39 0.025(4) 0.079(5) 0.032(4) 0.001(3) 0.003(3) -0.011(3)
C40 0.033(3) 0.055(4) 0.044(4) -0.005(3) 0.008(3) -0.007(3)
C41 0.036(4) 0.068(5) 0.041(4) 0.004(4) -0.002(3) -0.013(4)
C42 0.034(4) 0.088(6) 0.076(5) 0.011(4) 0.011(3) -0.016(5)
C43 0.046(5) 0.071(6) 0.094(6) -0.020(4) 0.002(4) -0.002(5)
C44 0.031(4) 0.087(6) 0.048(4) -0.012(4) 0.007(3) -0.012(4)
Fe1 0.0230(4) 0.0347(5) 0.0384(5) -0.0019(4) 0.0011(3) -0.0006(4)
Fe2 0.0185(4) 0.0559(6) 0.0369(5) -0.0008(4) -0.0001(3) 0.0032(5)
N1 0.034(3) 0.056(4) 0.037(3) -0.008(3) -0.006(2) -0.003(3)
N2 0.029(3) 0.048(3) 0.045(3) -0.005(3) -0.004(2) -0.005(3)
N3 0.028(3) 0.049(4) 0.047(3) -0.005(3) 0.007(2) 0.009(3)
N4 0.032(3) 0.053(4) 0.052(3) 0.003(3) 0.005(2) 0.006(3)
N5 0.023(3) 0.044(3) 0.044(3) 0.005(2) 0.000(2) -0.002(2)
N6 0.017(3) 0.042(3) 0.041(3) 0.002(2) -0.004(2) -0.001(2)
N7 0.015(2) 0.076(4) 0.042(3) -0.004(3) 0.005(2) -0.001(3)
N8 0.020(3) 0.076(4) 0.047(3) -0.002(3) 0.004(2) -0.002(3)
O1 0.033(3) 0.087(4) 0.103(4) -0.009(3) 0.012(3) 0.006(3)
O2 0.027(3) 0.089(4) 0.130(5) -0.016(3) 0.016(3) -0.001(4)
O3 0.027(2) 0.064(3) 0.079(3) 0.010(2) -0.002(2) 0.004(3)
O4 0.027(3) 0.117(5) 0.114(5) -0.007(3) 0.008(3) 0.005(4)

loop_
_atom_type_symbol
_atom_type_description
_atom_type_scat_dispersion_real
_atom_type_scat_dispersion_imag
_atom_type_scat_source
C C 0.0033 0.0016 'International Tables Vol C Tables 4.2.6.8 and 6.1.1.4'
H H 0.0000 0.0000 'International Tables Vol C Tables 4.2.6.8 and 6.1.1.4'
N N 0.0061 0.0033 'International Tables Vol C Tables 4.2.6.8 and 6.1.1.4'
O O 0.0106 0.0060 'International Tables Vol C Tables 4.2.6.8 and 6.1.1.4'
Fe Fe 0.3463 0.8444 'International Tables Vol C Tables 4.2.6.8 and 6.1.1.4'

loop_
_geom_angle_atom_site_label_1
_geom_angle_atom_site_label_2
_geom_angle_atom_site_label_3
_geom_angle
C2 C1 H1A 109.5
C2 C1 H1B 109.5
H1A C1 H1B 109.5
C2 C1 H1C 109.5
H1A C1 H1C 109.5
H1B C1 H1C 109.5
O1 C2 N1 119.6(7)
O1 C2 C1 124.4(7)
N1 C2 C1 116.0(6)
C4 C3 H3A 109.5
C4 C3 H3B 109.5
H3A C3 H3B 109.5
C4 C3 H3C 109.5
H3A C3 H3C 109.5
H3B C3 H3C 109.5
C4 C3 H3D 109.5
H3A C3 H3D 141.1
H3B C3 H3D 56.3
H3C C3 H3D 56.3
C4 C3 H3E 109.5
H3A C3 H3E 56.3
H3B C3 H3E 141.1
H3C C3 H3E 56.3
H3D C3 H3E 109.5
C4 C3 H3F 109.5
H3A C3 H3F 56.3
H3B C3 H3F 56.3
H3C C3 H3F 141.1
H3D C3 H3F 109.5
H3E C3 H3F 109.5
C5 C4 N1 105.1(5)
C5 C4 C3 130.6(6)
N1 C4 C3 124.3(6)
C4 C5 C6 107.0(6)
C4 C5 H5 126.5
C6 C5 H5 126.5
N2 C6 C5 112.2(5)
N2 C6 C7 119.2(6)
C5 C6 C7 128.6(6)
C11 C7 C8 107.2(5)
C11 C7 C6 127.2(6)
C8 C7 C6 125.6(6)
C11 C7 Fe1 68.8(3)
C8 C7 Fe1 69.7(3)
C6 C7 Fe1 124.8(4)
C9 C8 C7 108.1(5)
C9 C8 Fe1 69.6(3)
C7 C8 Fe1 69.5(3)
C9 C8 H8 125.9
C7 C8 H8 125.9
Fe1 C8 H8 126.6
C8 C9 C10 107.8(6)
C8 C9 Fe1 70.0(3)
C10 C9 Fe1 69.6(4)
C8 C9 H9 126.1
C10 C9 H9 126.1
Fe1 C9 H9 125.9
C11 C10 C9 107.6(6)
C11 C10 Fe1 68.8(4)
C9 C10 Fe1 69.9(4)
C11 C10 H10 126.2
C9 C10 H10 126.2
Fe1 C10 H10 126.6
C7 C11 C10 109.3(6)
C7 C11 Fe1 71.0(3)
C10 C11 Fe1 70.5(4)
C7 C11 H11 125.3
C10 C11 H11 125.3
Fe1 C11 H11 124.8
C13 C12 C16 108.2(6)
C13 C12 Fe1 69.6(3)
C16 C12 Fe1 70.4(3)
C13 C12 H12 125.9
C16 C12 H12 125.9
Fe1 C12 H12 125.7
C12 C13 C14 108.1(6)
C12 C13 Fe1 70.0(3)
C14 C13 Fe1 69.7(4)
C12 C13 H13 125.9
C14 C13 H13 125.9
Fe1 C13 H13 125.9
C15 C14 C13 106.9(6)
C15 C14 Fe1 69.5(4)
C13 C14 Fe1 69.4(4)
C15 C14 H14 126.5
C13 C14 H14 126.5
Fe1 C14 H14 126.2
C16 C15 C14 108.6(6)
C16 C15 Fe1 70.7(4)
C14 C15 Fe1 69.7(4)
C16 C15 H15 125.7
C14 C15 H15 125.7
Fe1 C15 H15 125.5
C15 C16 C12 108.1(5)
C15 C16 C17 126.4(6)
C12 C16 C17 125.5(6)
C15 C16 Fe1 69.3(4)
C12 C16 Fe1 69.3(3)
C17 C16 Fe1 128.7(4)
N4 C17 C18 112.1(6)
N4 C17 C16 120.6(6)
C18 C17 C16 127.2(6)
C19 C18 C17 106.6(6)
C19 C18 H18 126.7
C17 C18 H18 126.7
C18 C19 N3 105.1(5)
C18 C19 C20 129.4(6)
N3 C19 C20 125.4(6)
C19 C20 H20A 109.5
C19 C20 H20B 109.5
H20A C20 H20B 109.5
C19 C20 H20C 109.5
H20A C20 H20C 109.5
H20B C20 H20C 109.5
C22 C21 H21A 109.5
C22 C21 H21B 109.5
H21A C21 H21B 109.5
C22 C21 H21C 109.5
H21A C21 H21C 109.5
H21B C21 H21C 109.5
O2 C22 N3 117.7(7)
O2 C22 C21 124.8(6)
N3 C22 C21 117.6(6)
C24 C23 H23A 109.5
C24 C23 H23B 109.5
H23A C23 H23B 109.5
C24 C23 H23C 109.5
H23A C23 H23C 109.5
H23B C23 H23C 109.5
O3 C24 N5 119.9(6)
O3 C24 C23 124.1(6)
N5 C24 C23 116.0(6)
C26 C25 H25A 109.5
C26 C25 H25B 109.5
H25A C25 H25B 109.5
C26 C25 H25C 109.5
H25A C25 H25C 109.5
H25B C25 H25C 109.5
C26 C25 H25D 109.5
H25A C25 H25D 141.1
H25B C25 H25D 56.3
H25C C25 H25D 56.3
C26 C25 H25E 109.5
H25A C25 H25E 56.3
H25B C25 H25E 141.1
H25C C25 H25E 56.3
H25D C25 H25E 109.5
C26 C25 H25F 109.5
H25A C25 H25F 56.3
H25B C25 H25F 56.3
H25C C25 H25F 141.1
H25D C25 H25F 109.5
H25E C25 H25F 109.5
C27 C26 N5 106.0(5)
C27 C26 C25 129.5(6)
N5 C26 C25 124.5(5)
C26 C27 C28 106.1(6)
C26 C27 H27 126.9
C28 C27 H27 126.9
N6 C28 C27 111.9(5)
N6 C28 C29 120.5(5)
C27 C28 C29 127.7(6)
C33 C29 C30 106.6(5)
C33 C29 C28 126.5(5)
C30 C29 C28 126.9(6)
C33 C29 Fe2 69.0(3)
C30 C29 Fe2 69.4(3)
C28 C29 Fe2 125.5(4)
C31 C30 C29 107.9(6)
C31 C30 Fe2 69.2(3)
C29 C30 Fe2 69.8(3)
C31 C30 H30 126.1
C29 C30 H30 126.1
Fe2 C30 H30 126.6
C32 C31 C30 108.9(5)
C32 C31 Fe2 70.8(4)
C30 C31 Fe2 70.1(3)
C32 C31 H31 125.5
C30 C31 H31 125.5
Fe2 C31 H31 125.1
C31 C32 C33 108.0(5)
C31 C32 Fe2 69.4(3)
C33 C32 Fe2 69.1(4)
C31 C32 H32 126.0
C33 C32 H32 126.0
Fe2 C32 H32 127.0
C32 C33 C29 108.7(6)
C32 C33 Fe2 70.4(4)
C29 C33 Fe2 70.2(3)
C32 C33 H33 125.7
C29 C33 H33 125.7
Fe2 C33 H33 125.4
C38 C34 C35 107.8(7)
C38 C34 Fe2 70.2(4)
C35 C34 Fe2 69.8(4)
C38 C34 H34 126.1
C35 C34 H34 126.1
Fe2 C34 H34 125.5
C36 C35 C34 109.0(7)
C36 C35 Fe2 71.0(4)
C34 C35 Fe2 69.5(4)
C36 C35 H35 125.5
C34 C35 H35 125.5
Fe2 C35 H35 125.6
C35 C36 C37 108.9(7)
C35 C36 Fe2 69.8(4)
C37 C36 Fe2 69.5(4)
C35 C36 H36 125.6
C37 C36 H36 125.6
Fe2 C36 H36 126.7
C36 C37 C38 107.1(7)
C36 C37 Fe2 70.0(4)
C38 C37 Fe2 69.5(4)
C36 C37 H37 126.4
C38 C37 H37 126.4
Fe2 C37 H37 125.7
C34 C38 C37 107.2(6)
C34 C38 C39 127.4(7)
C37 C38 C39 125.3(6)
C34 C38 Fe2 69.3(4)
C37 C38 Fe2 69.5(4)
C39 C38 Fe2 128.3(4)
N8 C39 C40 111.9(6)
N8 C39 C38 120.4(6)
C40 C39 C38 127.7(7)
C41 C40 C39 105.6(6)
C41 C40 H40 127.2
C39 C40 H40 127.2
C40 C41 N7 106.8(6)
C40 C41 C42 129.1(7)
N7 C41 C42 124.1(6)
C41 C42 H42A 109.5
C41 C42 H42B 109.5
H42A C42 H42B 109.5
C41 C42 H42C 109.5
H42A C42 H42C 109.5
H42B C42 H42C 109.5
C44 C43 H43A 109.5
C44 C43 H43B 109.5
H43A C43 H43B 109.5
C44 C43 H43C 109.5
H43A C43 H43C 109.5
H43B C43 H43C 109.5
O4 C44 N7 119.1(7)
O4 C44 C43 123.3(7)
N7 C44 C43 117.6(6)
C11 Fe1 C15 105.8(3)
C11 Fe1 C13 157.5(3)
C15 Fe1 C13 68.3(3)
C11 Fe1 C14 120.6(3)
C15 Fe1 C14 40.8(2)
C13 Fe1 C14 40.9(2)
C11 Fe1 C12 159.4(3)
C15 Fe1 C12 67.8(3)
C13 Fe1 C12 40.4(2)
C14 Fe1 C12 68.4(3)
C11 Fe1 C10 40.6(2)
C15 Fe1 C10 120.7(3)
C13 Fe1 C10 122.2(3)
C14 Fe1 C10 105.1(3)
C12 Fe1 C10 159.6(3)
C11 Fe1 C9 68.3(3)
C15 Fe1 C9 157.1(3)
C13 Fe1 C9 108.2(3)
C14 Fe1 C9 121.6(3)
C12 Fe1 C9 125.1(3)
C10 Fe1 C9 40.6(2)
C11 Fe1 C7 40.3(2)
C15 Fe1 C7 122.2(3)
C13 Fe1 C7 161.1(3)
C14 Fe1 C7 157.1(3)
C12 Fe1 C7 125.2(2)
C10 Fe1 C7 68.2(2)
C9 Fe1 C7 68.4(2)
C11 Fe1 C8 68.0(2)
C15 Fe1 C8 159.8(2)
C13 Fe1 C8 124.7(3)
C14 Fe1 C8 159.0(3)
C12 Fe1 C8 110.8(2)
C10 Fe1 C8 68.0(3)
C9 Fe1 C8 40.4(2)
C7 Fe1 C8 40.8(2)
C11 Fe1 C16 122.4(3)
C15 Fe1 C16 40.0(2)
C13 Fe1 C16 67.9(2)
C14 Fe1 C16 68.1(3)
C12 Fe1 C16 40.3(2)
C10 Fe1 C16 157.1(3)
C9 Fe1 C16 161.6(3)
C7 Fe1 C16 109.0(2)
C8 Fe1 C16 125.8(2)
C31 Fe2 C33 67.8(3)
C31 Fe2 C34 126.4(3)
C33 Fe2 C34 155.6(2)
C31 Fe2 C35 107.9(3)
C33 Fe2 C35 162.1(3)
C34 Fe2 C35 40.8(3)
C31 Fe2 C30 40.7(2)
C33 Fe2 C30 68.2(3)
C34 Fe2 C30 108.4(3)
C35 Fe2 C30 120.8(3)
C31 Fe2 C38 163.9(3)
C33 Fe2 C38 120.7(3)
C34 Fe2 C38 40.6(3)
C35 Fe2 C38 68.2(3)
C30 Fe2 C38 126.7(3)
C31 Fe2 C37 153.5(3)
C33 Fe2 C37 107.9(3)
C34 Fe2 C37 68.4(3)
C35 Fe2 C37 67.6(3)
C30 Fe2 C37 164.3(3)
C38 Fe2 C37 41.0(3)
C31 Fe2 C29 68.6(2)
C33 Fe2 C29 40.9(2)
C34 Fe2 C29 120.6(3)
C35 Fe2 C29 155.6(3)
C30 Fe2 C29 40.8(2)
C38 Fe2 C29 108.1(2)
C37 Fe2 C29 126.4(3)
C31 Fe2 C32 39.8(2)
C33 Fe2 C32 40.5(2)
C34 Fe2 C32 162.6(3)
C35 Fe2 C32 125.2(3)
C30 Fe2 C32 67.8(3)
C38 Fe2 C32 155.2(3)
C37 Fe2 C32 119.8(3)
C29 Fe2 C32 68.5(2)
C31 Fe2 C36 119.4(3)
C33 Fe2 C36 126.3(3)
C34 Fe2 C36 67.6(3)
C35 Fe2 C36 39.2(3)
C30 Fe2 C36 154.0(3)
C38 Fe2 C36 68.2(3)
C37 Fe2 C36 40.6(3)
C29 Fe2 C36 163.9(3)
C32 Fe2 C36 107.8(3)
C4 N1 N2 112.9(5)
C4 N1 C2 129.0(6)
N2 N1 C2 118.1(6)
C6 N2 N1 102.8(5)
C19 N3 N4 113.1(5)
C19 N3 C22 128.3(5)
N4 N3 C22 118.5(6)
C17 N4 N3 103.1(5)
N6 N5 C26 111.8(5)
N6 N5 C24 119.0(5)
C26 N5 C24 129.1(5)
C28 N6 N5 104.2(5)
C41 N7 N8 111.7(5)
C41 N7 C44 130.1(6)
N8 N7 C44 118.3(6)
C39 N8 N7 104.0(5)

loop_
_geom_bond_atom_site_label_1
_geom_bond_atom_site_label_2
_geom_bond_distance
C1 C2 1.488(9)
C1 H1A 0.9600
C1 H1B 0.9600
C1 H1C 0.9600
C2 O1 1.202(7)
C2 N1 1.403(8)
C3 C4 1.491(8)
C3 H3A 0.9600
C3 H3B 0.9600
C3 H3C 0.9600
C3 H3D 0.9600
C3 H3E 0.9600
C3 H3F 0.9600
C4 C5 1.352(8)
C4 N1 1.378(8)
C5 C6 1.414(8)
C5 H5 0.9300
C6 N2 1.323(7)
C6 C7 1.476(8)
C7 C11 1.404(8)
C7 C8 1.432(8)
C7 Fe1 2.054(5)
C8 C9 1.420(8)
C8 Fe1 2.057(6)
C8 H8 0.9300
C9 C10 1.421(8)
C9 Fe1 2.051(6)
C9 H9 0.9300
C10 C11 1.415(9)
C10 Fe1 2.047(6)
C10 H10 0.9300
C11 Fe1 2.025(6)
C11 H11 0.9300
C12 C13 1.413(8)
C12 C16 1.416(8)
C12 Fe1 2.047(6)
C12 H12 0.9300
C13 C14 1.427(9)
C13 Fe1 2.042(6)
C13 H13 0.9300
C14 C15 1.426(9)
C14 Fe1 2.046(6)
C14 H14 0.9300
C15 C16 1.404(8)
C15 Fe1 2.043(6)
C15 H15 0.9300
C16 C17 1.484(8)
C16 Fe1 2.061(6)
C17 N4 1.313(7)
C17 C18 1.423(8)
C18 C19 1.357(8)
C18 H18 0.9300
C19 N3 1.370(8)
C19 C20 1.477(8)
C20 H20A 0.9600
C20 H20B 0.9600
C20 H20C 0.9600
C21 C22 1.485(9)
C21 H21A 0.9600
C21 H21B 0.9600
C21 H21C 0.9600
C22 O2 1.218(8)
C22 N3 1.418(8)
C23 C24 1.481(9)
C23 H23A 0.9600
C23 H23B 0.9600
C23 H23C 0.9600
C24 O3 1.211(7)
C24 N5 1.406(7)
C25 C26 1.501(8)
C25 H25A 0.9600
C25 H25B 0.9600
C25 H25C 0.9600
C25 H25D 0.9600
C25 H25E 0.9600
C25 H25F 0.9600
C26 C27 1.350(8)
C26 N5 1.381(7)
C27 C28 1.418(8)
C27 H27 0.9300
C28 N6 1.314(7)
C28 C29 1.471(7)
C29 C33 1.423(8)
C29 C30 1.424(8)
C29 Fe2 2.047(5)
C30 C31 1.416(8)
C30 Fe2 2.042(6)
C30 H30 0.9300
C31 C32 1.387(9)
C31 Fe2 2.029(5)
C31 H31 0.9300
C32 C33 1.413(8)
C32 Fe2 2.047(6)
C32 H32 0.9300
C33 Fe2 2.030(6)
C33 H33 0.9300
C34 C38 1.415(9)
C34 C35 1.418(9)
C34 Fe2 2.033(7)
C34 H34 0.9300
C35 C36 1.373(11)
C35 Fe2 2.037(7)
C35 H35 0.9300
C36 C37 1.420(9)
C36 Fe2 2.052(6)
C36 H36 0.9300
C37 C38 1.434(9)
C37 Fe2 2.046(6)
C37 H37 0.9300
C38 C39 1.465(8)
C38 Fe2 2.045(6)
C39 N8 1.325(8)
C39 C40 1.420(9)
C40 C41 1.352(8)
C40 H40 0.9300
C41 N7 1.373(8)
C41 C42 1.507(9)
C42 H42A 0.9600
C42 H42B 0.9600
C42 H42C 0.9600
C43 C44 1.476(10)
C43 H43A 0.9600
C43 H43B 0.9600
C43 H43C 0.9600
C44 O4 1.206(7)
C44 N7 1.410(8)
N1 N2 1.396(7)
N3 N4 1.395(6)
N5 N6 1.378(6)
N7 N8 1.380(6)

loop_
_geom_hbond_atom_site_label_D
_geom_hbond_atom_site_label_H
_geom_hbond_atom_site_label_A
_geom_hbond_site_symmetry_A
_geom_hbond_distance_DH
_geom_hbond_distance_HA
_geom_hbond_distance_DA
_geom_hbond_angle_DHA
_geom_hbond_publ_flag
C1 H1A O2 3_776 0.96 2.60 3.554(8) 175 n
C10 H10 O1 1_455 0.93 2.57 3.490(8) 170 n
C14 H14 O2 1_455 0.93 2.57 3.468(8) 164 n
C43 H43A O3 2_756 0.96 2.46 3.383(9) 161 n
C31 H31 O3 1_455 0.93 2.59 3.515(7) 172 n
C36 H36 O4 1_455 0.93 2.44 3.326(8) 159 n

loop_
_geom_torsion_atom_site_label_1
_geom_torsion_atom_site_label_2
_geom_torsion_atom_site_label_3
_geom_torsion_atom_site_label_4
_geom_torsion
N1 C4 C5 C6 0.2(7)
C3 C4 C5 C6 -178.9(6)
C4 C5 C6 N2 -0.8(7)
C4 C5 C6 C7 179.3(6)
N2 C6 C7 C11 -3.2(9)
C5 C6 C7 C11 176.6(6)
N2 C6 C7 C8 174.1(5)
C5 C6 C7 C8 -6.1(10)
N2 C6 C7 Fe1 85.3(7)
C5 C6 C7 Fe1 -94.8(7)
C11 C7 C8 C9 -0.2(7)
C6 C7 C8 C9 -178.0(5)
Fe1 C7 C8 C9 -59.0(4)
C11 C7 C8 Fe1 58.8(4)
C6 C7 C8 Fe1 -119.0(6)
C7 C8 C9 C10 -0.5(7)
Fe1 C8 C9 C10 -59.5(5)
C7 C8 C9 Fe1 59.0(4)
C8 C9 C10 C11 1.1(8)
Fe1 C9 C10 C11 -58.7(5)
C8 C9 C10 Fe1 59.8(4)
C8 C7 C11 C10 0.9(7)
C6 C7 C11 C10 178.6(6)
Fe1 C7 C11 C10 60.3(5)
C8 C7 C11 Fe1 -59.4(4)
C6 C7 C11 Fe1 118.3(6)
C9 C10 C11 C7 -1.3(8)
Fe1 C10 C11 C7 -60.6(4)
C9 C10 C11 Fe1 59.3(5)
C16 C12 C13 C14 -0.5(7)
Fe1 C12 C13 C14 59.5(5)
C16 C12 C13 Fe1 -60.0(4)
C12 C13 C14 C15 -0.1(8)
Fe1 C13 C14 C15 59.6(5)
C12 C13 C14 Fe1 -59.7(4)
C13 C14 C15 C16 0.7(8)
Fe1 C14 C15 C16 60.2(5)
C13 C14 C15 Fe1 -59.6(5)
C14 C15 C16 C12 -1.0(7)
Fe1 C15 C16 C12 58.6(4)
C14 C15 C16 C17 176.9(6)
Fe1 C15 C16 C17 -123.5(6)
C14 C15 C16 Fe1 -59.6(5)
C13 C12 C16 C15 1.0(7)
Fe1 C12 C16 C15 -58.6(4)
C13 C12 C16 C17 -177.0(5)
Fe1 C12 C16 C17 123.5(6)
C13 C12 C16 Fe1 59.6(4)
C15 C16 C17 N4 -6.6(10)
C12 C16 C17 N4 170.9(6)
Fe1 C16 C17 N4 -98.2(7)
C15 C16 C17 C18 177.7(6)
C12 C16 C17 C18 -4.8(10)
Fe1 C16 C17 C18 86.1(8)
N4 C17 C18 C19 0.6(7)
C16 C17 C18 C19 176.6(6)
C17 C18 C19 N3 -0.1(6)
C17 C18 C19 C20 -178.8(6)
N5 C26 C27 C28 -0.4(7)
C25 C26 C27 C28 179.4(6)
C26 C27 C28 N6 0.1(7)
C26 C27 C28 C29 -179.0(6)
N6 C28 C29 C33 -174.9(6)
C27 C28 C29 C33 4.2(10)
N6 C28 C29 C30 3.6(9)
C27 C28 C29 C30 -177.3(6)
N6 C28 C29 Fe2 -86.1(7)
C27 C28 C29 Fe2 92.9(7)
C33 C29 C30 C31 0.4(7)
C28 C29 C30 C31 -178.4(5)
Fe2 C29 C30 C31 -58.9(4)
C33 C29 C30 Fe2 59.2(4)
C28 C29 C30 Fe2 -119.6(6)
C29 C30 C31 C32 -1.1(7)
Fe2 C30 C31 C32 -60.4(5)
C29 C30 C31 Fe2 59.3(4)
C30 C31 C32 C33 1.5(8)
Fe2 C31 C32 C33 -58.5(5)
C30 C31 C32 Fe2 60.0(4)
C31 C32 C33 C29 -1.3(8)
Fe2 C32 C33 C29 -60.0(4)
C31 C32 C33 Fe2 58.7(5)
C30 C29 C33 C32 0.5(7)
C28 C29 C33 C32 179.3(6)
Fe2 C29 C33 C32 60.1(5)
C30 C29 C33 Fe2 -59.5(4)
C28 C29 C33 Fe2 119.3(6)
C38 C34 C35 C36 0.1(8)
Fe2 C34 C35 C36 60.2(5)
C38 C34 C35 Fe2 -60.1(5)
C34 C35 C36 C37 -0.6(8)
Fe2 C35 C36 C37 58.6(5)
C34 C35 C36 Fe2 -59.3(5)
C35 C36 C37 C38 0.9(8)
Fe2 C36 C37 C38 59.8(5)
C35 C36 C37 Fe2 -58.8(5)
C35 C34 C38 C37 0.5(7)
Fe2 C34 C38 C37 -59.4(5)
C35 C34 C38 C39 -177.1(6)
Fe2 C34 C38 C39 123.1(6)
C35 C34 C38 Fe2 59.9(5)
C36 C37 C38 C34 -0.9(8)
Fe2 C37 C38 C34 59.2(4)
C36 C37 C38 C39 176.8(6)
Fe2 C37 C38 C39 -123.2(6)
C36 C37 C38 Fe2 -60.1(5)
C34 C38 C39 N8 177.1(6)
C37 C38 C39 N8 -0.1(10)
Fe2 C38 C39 N8 -90.8(8)
C34 C38 C39 C40 -1.7(11)
C37 C38 C39 C40 -178.8(6)
Fe2 C38 C39 C40 90.5(8)
N8 C39 C40 C41 -1.1(7)
C38 C39 C40 C41 177.7(6)
C39 C40 C41 N7 1.4(7)
C39 C40 C41 C42 -177.6(6)
C7 C11 Fe1 C15 -121.5(4)
C10 C11 Fe1 C15 118.9(4)
C7 C11 Fe1 C13 167.1(6)
C10 C11 Fe1 C13 47.6(9)
C7 C11 Fe1 C14 -163.3(4)
C10 C11 Fe1 C14 77.2(5)
C7 C11 Fe1 C12 -52.6(9)
C10 C11 Fe1 C12 -172.1(7)
C7 C11 Fe1 C10 119.5(6)
C7 C11 Fe1 C9 81.8(4)
C10 C11 Fe1 C9 -37.7(4)
C10 C11 Fe1 C7 -119.5(6)
C7 C11 Fe1 C8 38.1(4)
C10 C11 Fe1 C8 -81.4(4)
C7 C11 Fe1 C16 -81.3(4)
C10 C11 Fe1 C16 159.2(4)
C16 C15 Fe1 C11 121.9(4)
C14 C15 Fe1 C11 -118.7(4)
C16 C15 Fe1 C13 -81.0(4)
C14 C15 Fe1 C13 38.3(4)
C16 C15 Fe1 C14 -119.4(6)
C16 C15 Fe1 C12 -37.3(4)
C14 C15 Fe1 C12 82.1(4)
C16 C15 Fe1 C10 163.5(4)
C14 C15 Fe1 C10 -77.2(5)
C16 C15 Fe1 C9 -166.5(6)
C14 C15 Fe1 C9 -47.1(9)
C16 C15 Fe1 C7 81.3(4)
C14 C15 Fe1 C7 -159.3(4)
C16 C15 Fe1 C8 52.9(9)
C14 C15 Fe1 C8 172.2(7)
C14 C15 Fe1 C16 119.4(6)
C12 C13 Fe1 C11 159.7(6)
C14 C13 Fe1 C11 40.6(9)
C12 C13 Fe1 C15 80.9(4)
C14 C13 Fe1 C15 -38.3(4)
C12 C13 Fe1 C14 119.2(6)
C14 C13 Fe1 C12 -119.2(6)
C12 C13 Fe1 C10 -165.7(4)
C14 C13 Fe1 C10 75.2(5)
C12 C13 Fe1 C9 -123.2(4)
C14 C13 Fe1 C9 117.6(4)
C12 C13 Fe1 C7 -46.7(9)
C14 C13 Fe1 C7 -165.9(7)
C12 C13 Fe1 C8 -81.5(4)
C14 C13 Fe1 C8 159.3(4)
C12 C13 Fe1 C16 37.6(4)
C14 C13 Fe1 C16 -81.6(4)
C15 C14 Fe1 C11 78.5(5)
C13 C14 Fe1 C11 -163.2(4)
C13 C14 Fe1 C15 118.2(6)
C15 C14 Fe1 C13 -118.2(6)
C15 C14 Fe1 C12 -80.7(4)
C13 C14 Fe1 C12 37.5(4)
C15 C14 Fe1 C10 119.7(4)
C13 C14 Fe1 C10 -122.1(4)
C15 C14 Fe1 C9 160.5(4)
C13 C14 Fe1 C9 -81.3(5)
C15 C14 Fe1 C7 50.0(8)
C13 C14 Fe1 C7 168.3(5)
C15 C14 Fe1 C8 -172.5(6)
C13 C14 Fe1 C8 -54.3(9)
C15 C14 Fe1 C16 -37.2(4)
C13 C14 Fe1 C16 81.1(4)
C13 C12 Fe1 C11 -157.9(7)
C16 C12 Fe1 C11 -38.8(9)
C13 C12 Fe1 C15 -82.1(4)
C16 C12 Fe1 C15 37.0(3)
C16 C12 Fe1 C13 119.1(5)
C13 C12 Fe1 C14 -37.9(4)
C16 C12 Fe1 C14 81.2(4)
C13 C12 Fe1 C10 37.0(9)
C16 C12 Fe1 C10 156.1(7)
C13 C12 Fe1 C9 76.3(5)
C16 C12 Fe1 C9 -164.6(4)
C13 C12 Fe1 C7 163.2(4)
C16 C12 Fe1 C7 -77.7(4)
C13 C12 Fe1 C8 119.6(4)
C16 C12 Fe1 C8 -121.3(4)
C13 C12 Fe1 C16 -119.1(5)
C9 C10 Fe1 C11 -119.1(6)
C11 C10 Fe1 C15 -78.3(5)
C9 C10 Fe1 C15 162.6(4)
C11 C10 Fe1 C13 -160.5(4)
C9 C10 Fe1 C13 80.3(5)
C11 C10 Fe1 C14 -119.6(4)
C9 C10 Fe1 C14 121.3(4)
C11 C10 Fe1 C12 172.0(7)
C9 C10 Fe1 C12 52.9(9)
C11 C10 Fe1 C9 119.1(6)
C11 C10 Fe1 C7 37.3(4)
C9 C10 Fe1 C7 -81.9(4)
C11 C10 Fe1 C8 81.4(4)
C9 C10 Fe1 C8 -37.8(4)
C11 C10 Fe1 C16 -50.3(8)
C9 C10 Fe1 C16 -169.4(5)
C8 C9 Fe1 C11 -81.1(4)
C10 C9 Fe1 C11 37.8(4)
C8 C9 Fe1 C15 -160.3(6)
C10 C9 Fe1 C15 -41.4(8)
C8 C9 Fe1 C13 122.6(4)
C10 C9 Fe1 C13 -118.6(4)
C8 C9 Fe1 C14 165.5(4)
C10 C9 Fe1 C14 -75.7(5)
C8 C9 Fe1 C12 81.0(4)
C10 C9 Fe1 C12 -160.1(4)
C8 C9 Fe1 C10 -118.9(6)
C8 C9 Fe1 C7 -37.6(4)
C10 C9 Fe1 C7 81.2(4)
C10 C9 Fe1 C8 118.9(6)
C8 C9 Fe1 C16 48.0(9)
C10 C9 Fe1 C16 166.9(7)
C8 C7 Fe1 C11 118.8(5)
C6 C7 Fe1 C11 -121.3(7)
C11 C7 Fe1 C15 75.8(4)
C8 C7 Fe1 C15 -165.4(4)
C6 C7 Fe1 C15 -45.5(6)
C11 C7 Fe1 C13 -164.7(7)
C8 C7 Fe1 C13 -45.9(9)
C6 C7 Fe1 C13 74.0(10)
C11 C7 Fe1 C14 39.5(8)
C8 C7 Fe1 C14 158.2(6)
C6 C7 Fe1 C14 -81.9(9)
C11 C7 Fe1 C12 160.0(4)
C8 C7 Fe1 C12 -81.2(4)
C6 C7 Fe1 C12 38.7(7)
C11 C7 Fe1 C10 -37.6(4)
C8 C7 Fe1 C10 81.2(4)
C6 C7 Fe1 C10 -158.9(6)
C11 C7 Fe1 C9 -81.4(4)
C8 C7 Fe1 C9 37.3(3)
C6 C7 Fe1 C9 157.2(6)
C11 C7 Fe1 C8 -118.8(5)
C6 C7 Fe1 C8 119.9(7)
C11 C7 Fe1 C16 118.0(4)
C8 C7 Fe1 C16 -123.2(4)
C6 C7 Fe1 C16 -3.3(6)
C9 C8 Fe1 C11 81.9(4)
C7 C8 Fe1 C11 -37.7(3)
C9 C8 Fe1 C15 157.7(7)
C7 C8 Fe1 C15 38.1(9)
C9 C8 Fe1 C13 -76.9(4)
C7 C8 Fe1 C13 163.5(3)
C9 C8 Fe1 C14 -36.6(9)
C7 C8 Fe1 C14 -156.2(7)
C9 C8 Fe1 C12 -120.2(4)
C7 C8 Fe1 C12 120.2(4)
C9 C8 Fe1 C10 37.9(4)
C7 C8 Fe1 C10 -81.7(4)
C7 C8 Fe1 C9 -119.6(5)
C9 C8 Fe1 C7 119.6(5)
C9 C8 Fe1 C16 -163.1(4)
C7 C8 Fe1 C16 77.3(4)
C15 C16 Fe1 C11 -75.3(4)
C12 C16 Fe1 C11 164.9(4)
C17 C16 Fe1 C11 45.3(7)
C12 C16 Fe1 C15 -119.8(5)
C17 C16 Fe1 C15 120.6(8)
C15 C16 Fe1 C13 82.1(4)
C12 C16 Fe1 C13 -37.7(4)
C17 C16 Fe1 C13 -157.3(7)
C15 C16 Fe1 C14 37.9(4)
C12 C16 Fe1 C14 -81.9(4)
C17 C16 Fe1 C14 158.5(7)
C15 C16 Fe1 C12 119.8(5)
C17 C16 Fe1 C12 -119.6(7)
C15 C16 Fe1 C10 -38.9(8)
C12 C16 Fe1 C10 -158.7(6)
C17 C16 Fe1 C10 81.7(9)
C15 C16 Fe1 C9 163.3(7)
C12 C16 Fe1 C9 43.5(9)
C17 C16 Fe1 C9 -76.1(10)
C15 C16 Fe1 C7 -117.8(4)
C12 C16 Fe1 C7 122.3(4)
C17 C16 Fe1 C7 2.8(6)
C15 C16 Fe1 C8 -160.2(4)
C12 C16 Fe1 C8 80.0(4)
C17 C16 Fe1 C8 -39.6(7)
C32 C31 Fe2 C33 37.6(4)
C30 C31 Fe2 C33 -81.8(4)
C32 C31 Fe2 C34 -165.3(4)
C30 C31 Fe2 C34 75.3(5)
C32 C31 Fe2 C35 -123.9(4)
C30 C31 Fe2 C35 116.7(4)
C32 C31 Fe2 C30 119.4(5)
C32 C31 Fe2 C38 162.9(8)
C30 C31 Fe2 C38 43.5(11)
C32 C31 Fe2 C37 -48.3(8)
C30 C31 Fe2 C37 -167.7(6)
C32 C31 Fe2 C29 81.7(4)
C30 C31 Fe2 C29 -37.7(4)
C30 C31 Fe2 C32 -119.4(5)
C32 C31 Fe2 C36 -82.7(5)
C30 C31 Fe2 C36 157.9(5)
C32 C33 Fe2 C31 -36.9(4)
C29 C33 Fe2 C31 82.4(4)
C32 C33 Fe2 C34 -167.6(6)
C29 C33 Fe2 C34 -48.3(8)
C32 C33 Fe2 C35 42.6(11)
C29 C33 Fe2 C35 161.9(8)
C32 C33 Fe2 C30 -81.0(4)
C29 C33 Fe2 C30 38.4(3)
C32 C33 Fe2 C38 158.3(4)
C29 C33 Fe2 C38 -82.3(4)
C32 C33 Fe2 C37 115.2(4)
C29 C33 Fe2 C37 -125.4(4)
C32 C33 Fe2 C29 -119.3(5)
C29 C33 Fe2 C32 119.3(5)
C32 C33 Fe2 C36 74.1(5)
C29 C33 Fe2 C36 -166.6(4)
C38 C34 Fe2 C31 -167.0(4)
C35 C34 Fe2 C31 74.4(6)
C38 C34 Fe2 C33 -47.7(9)
C35 C34 Fe2 C33 -166.3(6)
C38 C34 Fe2 C35 118.6(7)
C38 C34 Fe2 C30 -125.3(4)
C35 C34 Fe2 C30 116.0(5)
C35 C34 Fe2 C38 -118.6(7)
C38 C34 Fe2 C37 38.3(4)
C35 C34 Fe2 C37 -80.3(5)
C38 C34 Fe2 C29 -82.3(5)
C35 C34 Fe2 C29 159.1(4)
C38 C34 Fe2 C32 160.1(8)
C35 C34 Fe2 C32 41.5(12)
C38 C34 Fe2 C36 82.2(5)
C35 C34 Fe2 C36 -36.4(4)
C36 C35 Fe2 C31 114.8(4)
C34 C35 Fe2 C31 -125.4(5)
C36 C35 Fe2 C33 41.7(11)
C34 C35 Fe2 C33 161.5(8)
C36 C35 Fe2 C34 -119.8(6)
C36 C35 Fe2 C30 157.5(4)
C34 C35 Fe2 C30 -82.7(5)
C36 C35 Fe2 C38 -81.8(5)
C34 C35 Fe2 C38 38.0(4)
C36 C35 Fe2 C37 -37.3(4)
C34 C35 Fe2 C37 82.4(5)
C36 C35 Fe2 C29 -167.7(5)
C34 C35 Fe2 C29 -48.0(8)
C36 C35 Fe2 C32 74.3(5)
C34 C35 Fe2 C32 -166.0(4)
C34 C35 Fe2 C36 119.8(6)
C29 C30 Fe2 C31 -119.3(5)
C31 C30 Fe2 C33 80.9(4)
C29 C30 Fe2 C33 -38.4(3)
C31 C30 Fe2 C34 -124.8(4)
C29 C30 Fe2 C34 115.8(4)
C31 C30 Fe2 C35 -81.8(5)
C29 C30 Fe2 C35 158.9(4)
C31 C30 Fe2 C38 -166.3(4)
C29 C30 Fe2 C38 74.4(4)
C31 C30 Fe2 C37 159.5(10)
C29 C30 Fe2 C37 40.1(12)
C31 C30 Fe2 C29 119.3(5)
C31 C30 Fe2 C32 37.0(4)
C29 C30 Fe2 C32 -82.3(4)
C31 C30 Fe2 C36 -48.4(9)
C29 C30 Fe2 C36 -167.7(7)
C34 C38 Fe2 C31 40.7(11)
C37 C38 Fe2 C31 159.4(8)
C39 C38 Fe2 C31 -81.2(12)
C34 C38 Fe2 C33 159.2(4)
C37 C38 Fe2 C33 -82.1(4)
C39 C38 Fe2 C33 37.2(8)
C37 C38 Fe2 C34 118.7(6)
C39 C38 Fe2 C34 -121.9(9)
C34 C38 Fe2 C35 -38.1(5)
C37 C38 Fe2 C35 80.5(5)
C39 C38 Fe2 C35 -160.1(8)
C34 C38 Fe2 C30 74.8(5)
C37 C38 Fe2 C30 -166.6(4)
C39 C38 Fe2 C30 -47.2(8)
C34 C38 Fe2 C37 -118.7(6)
C39 C38 Fe2 C37 119.4(8)
C34 C38 Fe2 C29 116.2(4)
C37 C38 Fe2 C29 -125.1(4)
C39 C38 Fe2 C29 -5.8(7)
C34 C38 Fe2 C32 -166.0(6)
C37 C38 Fe2 C32 -47.3(8)
C39 C38 Fe2 C32 72.1(10)
C34 C38 Fe2 C36 -80.5(5)
C37 C38 Fe2 C36 38.1(5)
C39 C38 Fe2 C36 157.5(8)
C36 C37 Fe2 C31 -49.2(9)
C38 C37 Fe2 C31 -167.4(6)
C36 C37 Fe2 C33 -125.4(5)
C38 C37 Fe2 C33 116.5(4)
C36 C37 Fe2 C34 80.3(5)
C38 C37 Fe2 C34 -37.9(4)
C36 C37 Fe2 C35 36.2(5)
C38 C37 Fe2 C35 -82.0(5)
C36 C37 Fe2 C30 161.6(10)
C38 C37 Fe2 C30 43.5(13)
C36 C37 Fe2 C38 118.2(7)
C36 C37 Fe2 C29 -166.8(5)
C38 C37 Fe2 C29 75.0(5)
C36 C37 Fe2 C32 -82.7(6)
C38 C37 Fe2 C32 159.2(4)
C38 C37 Fe2 C36 -118.2(7)
C33 C29 Fe2 C31 -80.4(4)
C30 C29 Fe2 C31 37.7(4)
C28 C29 Fe2 C31 159.0(6)
C30 C29 Fe2 C33 118.1(5)
C28 C29 Fe2 C33 -120.6(6)
C33 C29 Fe2 C34 159.0(4)
C30 C29 Fe2 C34 -82.9(4)
C28 C29 Fe2 C34 38.5(6)
C33 C29 Fe2 C35 -166.7(6)
C30 C29 Fe2 C35 -48.6(7)
C28 C29 Fe2 C35 72.8(8)
C33 C29 Fe2 C30 -118.1(5)
C28 C29 Fe2 C30 121.4(7)
C33 C29 Fe2 C38 116.3(4)
C30 C29 Fe2 C38 -125.6(4)
C28 C29 Fe2 C38 -4.3(6)
C33 C29 Fe2 C37 74.4(5)
C30 C29 Fe2 C37 -167.5(4)
C28 C29 Fe2 C37 -46.1(6)
C33 C29 Fe2 C32 -37.5(4)
C30 C29 Fe2 C32 80.6(4)
C28 C29 Fe2 C32 -158.1(6)
C33 C29 Fe2 C36 42.3(11)
C30 C29 Fe2 C36 160.3(9)
C28 C29 Fe2 C36 -78.3(11)
C33 C32 Fe2 C31 119.7(6)
C31 C32 Fe2 C33 -119.7(6)
C31 C32 Fe2 C34 43.0(11)
C33 C32 Fe2 C34 162.8(9)
C31 C32 Fe2 C35 75.0(5)
C33 C32 Fe2 C35 -165.3(4)
C31 C32 Fe2 C30 -37.9(4)
C33 C32 Fe2 C30 81.9(4)
C31 C32 Fe2 C38 -168.8(5)
C33 C32 Fe2 C38 -49.1(8)
C31 C32 Fe2 C37 157.4(4)
C33 C32 Fe2 C37 -82.9(4)
C31 C32 Fe2 C29 -81.9(4)
C33 C32 Fe2 C29 37.8(4)
C31 C32 Fe2 C36 114.8(4)
C33 C32 Fe2 C36 -125.5(4)
C35 C36 Fe2 C31 -82.4(5)
C37 C36 Fe2 C31 157.2(5)
C35 C36 Fe2 C33 -165.3(4)
C37 C36 Fe2 C33 74.3(6)
C35 C36 Fe2 C34 37.8(4)
C37 C36 Fe2 C34 -82.5(5)
C37 C36 Fe2 C35 -120.4(7)
C35 C36 Fe2 C30 -48.4(9)
C37 C36 Fe2 C30 -168.8(6)
C35 C36 Fe2 C38 81.8(5)
C37 C36 Fe2 C38 -38.6(5)
C35 C36 Fe2 C37 120.4(7)
C35 C36 Fe2 C29 161.6(8)
C37 C36 Fe2 C29 41.2(12)
C35 C36 Fe2 C32 -124.3(4)
C37 C36 Fe2 C32 115.4(5)
C5 C4 N1 N2 0.5(7)
C3 C4 N1 N2 179.6(5)
C5 C4 N1 C2 -178.8(6)
C3 C4 N1 C2 0.3(10)
O1 C2 N1 C4 5.4(11)
C1 C2 N1 C4 -173.7(6)
O1 C2 N1 N2 -173.9(6)
C1 C2 N1 N2 7.0(8)
C5 C6 N2 N1 1.0(6)
C7 C6 N2 N1 -179.1(5)
C4 N1 N2 C6 -0.9(6)
C2 N1 N2 C6 178.4(5)
C18 C19 N3 N4 -0.4(7)
C20 C19 N3 N4 178.3(5)
C18 C19 N3 C22 -175.7(6)
C20 C19 N3 C22 3.1(10)
O2 C22 N3 C19 -1.6(10)
C21 C22 N3 C19 178.2(6)
O2 C22 N3 N4 -176.7(6)
C21 C22 N3 N4 3.1(9)
C18 C17 N4 N3 -0.8(7)
C16 C17 N4 N3 -177.1(5)
C19 N3 N4 C17 0.8(7)
C22 N3 N4 C17 176.6(5)
C27 C26 N5 N6 0.5(7)
C25 C26 N5 N6 -179.2(5)
C27 C26 N5 C24 175.6(6)
C25 C26 N5 C24 -4.1(10)
O3 C24 N5 N6 -178.9(5)
C23 C24 N5 N6 0.5(8)
O3 C24 N5 C26 6.3(10)
C23 C24 N5 C26 -174.3(6)
C27 C28 N6 N5 0.2(6)
C29 C28 N6 N5 179.4(5)
C26 N5 N6 C28 -0.4(6)
C24 N5 N6 C28 -176.1(5)
C40 C41 N7 N8 -1.4(7)
C42 C41 N7 N8 177.7(6)
C40 C41 N7 C44 177.7(6)
C42 C41 N7 C44 -3.2(10)
O4 C44 N7 C41 -3.6(11)
C43 C44 N7 C41 178.0(6)
O4 C44 N7 N8 175.4(6)
C43 C44 N7 N8 -3.0(9)
C40 C39 N8 N7 0.2(7)
C38 C39 N8 N7 -178.7(5)
C41 N7 N8 C39 0.7(7)
C44 N7 N8 C39 -178.5(5)
